data_2220363
loop_
_publ_author_name
'Fazaeli, Yousef'
'Amini, Mostafa M.'
'Ng, Seik Weng'

_publ_section_title Bis(isopropoxido-\k<i>O</i>)bis(2-methylquinolin-8-olato-\k^2^<i>N</i>,<i>O</i>)titanium(IV)
_journal_coeditor_code TK2320
_journal_issue 12
_journal_name_full 'Acta Crystallographica Section E'
_journal_page_first m1509
_journal_paper_doi 10.1107/S1600536808035460
_journal_volume 64
_journal_year 2008
_chemical_formula_iupac '[Ti (C10 H8 N O)2 (C3 H7 O)2]'
_chemical_formula_moiety 'C26 H30 N2 O4 Ti'
_chemical_formula_sum 'C26 H30 N2 O4 Ti'
_chemical_formula_weight 482.42
_chemical_name_systematic
;
Bis(isopropoxido-\k<i>O</i>)bis(2-methylquinolin-8-olato-
\k^2^<i>N</i>,<i>O</i>)titanium(IV)
;
_space_group_IT_number 14
_symmetry_cell_setting monoclinic
_symmetry_space_group_name_Hall '-P 2ybc'
_symmetry_space_group_name_H-M 'P 1 21/c 1'
_atom_sites_solution_hydrogens geom
_atom_sites_solution_primary direct
_atom_sites_solution_secondary difmap
_audit_creation_method SHELXL97
_cell_angle_alpha 90
_cell_angle_beta 102.5590(10)
_cell_angle_gamma 90
_cell_formula_units_Z 4
_cell_length_a 9.5851(2)
_cell_length_b 13.5768(2)
_cell_length_c 18.7779(3)
_cell_measurement_reflns_used 6457
_cell_measurement_temperature 100(2)
_cell_measurement_theta_max 28.3
_cell_measurement_theta_min 2.2
_cell_volume 2385.19(7)
_computing_cell_refinement 'APEX2 (Bruker, 2007)'
_computing_data_collection 'APEX2 (Bruker, 2007)'
_computing_data_reduction 'SAINT (Bruker, 2007)'
_computing_molecular_graphics 'X-SEED (Barbour, 2001)'
_computing_publication_material 'publCIF (Westrip, 2008)'
_computing_structure_refinement 'SHELXL97 (Sheldrick, 2008)'
_computing_structure_solution 'SHELXS97 (Sheldrick, 2008)'
_diffrn_ambient_temperature 100(2)
_diffrn_measured_fraction_theta_full 0.995
_diffrn_measured_fraction_theta_max 0.995
_diffrn_measurement_device_type 'Bruker SMART APEX'
_diffrn_measurement_method \w
_diffrn_radiation_monochromator graphite
_diffrn_radiation_source 'fine-focus sealed tube'
_diffrn_radiation_type MoK\a
_diffrn_radiation_wavelength 0.71073
_diffrn_reflns_av_R_equivalents 0.025
_diffrn_reflns_av_sigmaI/netI 0.027
_diffrn_reflns_limit_h_max 11
_diffrn_reflns_limit_h_min -12
_diffrn_reflns_limit_k_max 17
_diffrn_reflns_limit_k_min -17
_diffrn_reflns_limit_l_max 24
_diffrn_reflns_limit_l_min -24
_diffrn_reflns_number 16391
_diffrn_reflns_theta_full 27.5
_diffrn_reflns_theta_max 27.5
_diffrn_reflns_theta_min 2.2
_diffrn_standards_decay_% 0
_diffrn_standards_interval_count 0
_diffrn_standards_interval_time 0
_diffrn_standards_number 0
_exptl_absorpt_coefficient_mu 0.394
_exptl_absorpt_correction_T_max 0.943
_exptl_absorpt_correction_T_min 0.875
_exptl_absorpt_correction_type multi-scan
_exptl_absorpt_process_details '(SADABS; Sheldrick, 1996)'
_exptl_crystal_colour yellow
_exptl_crystal_density_diffrn 1.343
_exptl_crystal_density_method 'not measured'
_exptl_crystal_description 'irregular chip'
_exptl_crystal_F_000 1016
_exptl_crystal_size_max 0.35
_exptl_crystal_size_mid 0.25
_exptl_crystal_size_min 0.15
_refine_diff_density_max 0.39
_refine_diff_density_min -0.39
_refine_ls_extinction_method none
_refine_ls_goodness_of_fit_ref 1.03
_refine_ls_hydrogen_treatment constr
_refine_ls_matrix_type full
_refine_ls_number_parameters 304
_refine_ls_number_reflns 5467
_refine_ls_number_restraints 0
_refine_ls_restrained_S_all 1.03
_refine_ls_R_factor_all 0.041
_refine_ls_R_factor_gt 0.032
_refine_ls_shift/su_max 0.001
_refine_ls_shift/su_mean 0.001
_refine_ls_structure_factor_coef Fsqd
_refine_ls_weighting_details 'calc w = 1/[\s^2^(Fo^2^)+(0.0394P)^2^+1.3426P] where P=(Fo^2^+2Fc^2^)/3'
_refine_ls_weighting_scheme calc
_refine_ls_wR_factor_gt 0.082
_refine_ls_wR_factor_ref 0.088
_reflns_number_gt 4651
_reflns_number_total 5467
_reflns_threshold_expression I>2\s(I)
_cod_data_source_file tk2320.cif
_cod_data_source_block I
_cod_original_sg_symbol_H-M 'P 21/c'
_cod_database_code 2220363
_cod_database_fobs_code 2220363

loop_
_symmetry_equiv_pos_as_xyz
'x, y, z'
'-x, y+1/2, -z+1/2'
'-x, -y, -z'
'x, -y-1/2, z-1/2'

loop_
_atom_site_type_symbol
_atom_site_label
_atom_site_fract_x
_atom_site_fract_y
_atom_site_fract_z
_atom_site_U_iso_or_equiv
_atom_site_adp_type
_atom_site_calc_flag
_atom_site_refinement_flags
_atom_site_occupancy
Ti Ti1 0.36712(3) 0.433571(18) 0.241664(14) 0.01288(8) Uani d . 1
O O1 0.26537(11) 0.55637(7) 0.23824(6) 0.0166(2) Uani d . 1
O O2 0.46090(11) 0.31617(7) 0.28355(5) 0.0153(2) Uani d . 1
O O3 0.49414(11) 0.48288(8) 0.19514(6) 0.0187(2) Uani d . 1
O O4 0.24248(11) 0.37144(8) 0.16802(5) 0.0171(2) Uani d . 1
N N1 0.19366(13) 0.41035(9) 0.31601(6) 0.0142(2) Uani d . 1
N N2 0.51257(13) 0.48222(9) 0.35581(6) 0.0145(2) Uani d . 1
C C1 0.16171(16) 0.57482(11) 0.27306(8) 0.0169(3) Uani d . 1
C C2 0.09311(17) 0.66473(12) 0.27024(9) 0.0219(3) Uani d . 1
H H2 0.1206 0.7172 0.2427 0.026 Uiso calc R 1
C C3 -0.01715(18) 0.67913(12) 0.30789(9) 0.0261(4) Uani d . 1
H H3 -0.0628 0.7415 0.3055 0.031 Uiso calc R 1
C C4 -0.05984(17) 0.60535(13) 0.34771(9) 0.0259(4) Uani d . 1
H H4 -0.1351 0.6164 0.3724 0.031 Uiso calc R 1
C C5 0.00847(16) 0.51221(12) 0.35212(8) 0.0204(3) Uani d . 1
C C6 0.12004(15) 0.49752(11) 0.31484(8) 0.0155(3) Uani d . 1
C C7 -0.02862(17) 0.43106(13) 0.39098(9) 0.0244(3) Uani d . 1
H H7 -0.1022 0.4370 0.4174 0.029 Uiso calc R 1
C C8 0.04179(17) 0.34421(13) 0.39039(9) 0.0228(3) Uani d . 1
H H8 0.0155 0.2890 0.4157 0.027 Uiso calc R 1
C C9 0.15426(16) 0.33490(11) 0.35243(8) 0.0170(3) Uani d . 1
C C10 0.22910(17) 0.23783(11) 0.35446(9) 0.0210(3) Uani d . 1
H H10A 0.2668 0.2303 0.3102 0.032 Uiso calc R 1
H H10B 0.1615 0.1845 0.3570 0.032 Uiso calc R 1
H H10C 0.3081 0.2352 0.3975 0.032 Uiso calc R 1
C C11 0.54608(15) 0.31020(11) 0.34980(8) 0.0151(3) Uani d . 1
C C12 0.60985(17) 0.22382(12) 0.37911(8) 0.0197(3) Uani d . 1
H H12 0.5961 0.1647 0.3514 0.024 Uiso calc R 1
C C13 0.69565(17) 0.22374(12) 0.45060(9) 0.0226(3) Uani d . 1
H H13 0.7381 0.1638 0.4706 0.027 Uiso calc R 1
C C14 0.71930(17) 0.30763(12) 0.49184(9) 0.0215(3) Uani d . 1
H H14 0.7760 0.3054 0.5401 0.026 Uiso calc R 1
C C15 0.65868(16) 0.39776(12) 0.46212(8) 0.0170(3) Uani d . 1
C C16 0.57156(15) 0.39851(11) 0.39100(8) 0.0145(3) Uani d . 1
C C17 0.68312(16) 0.49006(12) 0.49736(8) 0.0199(3) Uani d . 1
H H17 0.7367 0.4940 0.5462 0.024 Uiso calc R 1
C C18 0.62969(17) 0.57309(11) 0.46108(8) 0.0197(3) Uani d . 1
H H18 0.6493 0.6353 0.4842 0.024 Uiso calc R 1
C C19 0.54487(16) 0.56820(11) 0.38889(8) 0.0171(3) Uani d . 1
C C20 0.49429(18) 0.66222(11) 0.35024(9) 0.0235(3) Uani d . 1
H H20A 0.4595 0.6491 0.2981 0.035 Uiso calc R 1
H H20B 0.5736 0.7093 0.3570 0.035 Uiso calc R 1
H H20C 0.4166 0.6899 0.3704 0.035 Uiso calc R 1
C C21 0.63093(17) 0.48966(12) 0.17852(9) 0.0199(3) Uani d . 1
H H21 0.6754 0.5535 0.1980 0.024 Uiso calc R 1
C C22 0.6130(2) 0.48986(15) 0.09632(9) 0.0321(4) Uani d . 1
H H22A 0.5505 0.5445 0.0754 0.048 Uiso calc R 1
H H22B 0.5703 0.4274 0.0764 0.048 Uiso calc R 1
H H22C 0.7066 0.4978 0.0840 0.048 Uiso calc R 1
C C23 0.72535(18) 0.40664(13) 0.21459(10) 0.0274(4) Uani d . 1
H H23A 0.7328 0.4091 0.2674 0.041 Uiso calc R 1
H H23B 0.8207 0.4135 0.2042 0.041 Uiso calc R 1
H H23C 0.6838 0.3434 0.1956 0.041 Uiso calc R 1
C C24 0.17566(17) 0.41249(11) 0.09929(8) 0.0181(3) Uani d . 1
H H24 0.2249 0.4755 0.0922 0.022 Uiso calc R 1
C C25 0.1915(2) 0.34129(13) 0.03960(9) 0.0308(4) Uani d . 1
H H25A 0.2932 0.3306 0.0411 0.046 Uiso calc R 1
H H25B 0.1451 0.3687 -0.0079 0.046 Uiso calc R 1
H H25C 0.1464 0.2784 0.0470 0.046 Uiso calc R 1
C C26 0.02027(18) 0.43437(14) 0.09889(10) 0.0279(4) Uani d . 1
H H26A 0.0150 0.4809 0.1381 0.042 Uiso calc R 1
H H26B -0.0286 0.3731 0.1065 0.042 Uiso calc R 1
H H26C -0.0259 0.4632 0.0518 0.042 Uiso calc R 1

loop_
_atom_site_aniso_label
_atom_site_aniso_U_11
_atom_site_aniso_U_22
_atom_site_aniso_U_33
_atom_site_aniso_U_12
_atom_site_aniso_U_13
_atom_site_aniso_U_23
Ti1 0.01437(14) 0.01316(13) 0.01128(13) 0.00042(10) 0.00319(9) 0.00035(9)
O1 0.0175(5) 0.0147(5) 0.0178(5) 0.0012(4) 0.0042(4) 0.0013(4)
O2 0.0170(5) 0.0156(5) 0.0125(5) 0.0015(4) 0.0016(4) -0.0008(4)
O3 0.0177(5) 0.0219(5) 0.0178(5) 0.0005(4) 0.0068(4) 0.0032(4)
O4 0.0201(5) 0.0170(5) 0.0130(5) -0.0005(4) 0.0013(4) 0.0005(4)
N1 0.0133(6) 0.0169(6) 0.0119(6) -0.0007(5) 0.0017(5) -0.0018(4)
N2 0.0132(6) 0.0164(6) 0.0144(6) -0.0013(5) 0.0041(5) 0.0001(5)
C1 0.0155(7) 0.0176(7) 0.0158(7) -0.0004(6) -0.0006(5) -0.0037(5)
C2 0.0216(8) 0.0172(7) 0.0240(8) 0.0025(6) -0.0016(6) -0.0030(6)
C3 0.0224(8) 0.0231(8) 0.0296(9) 0.0087(7) -0.0013(7) -0.0095(7)
C4 0.0170(8) 0.0343(9) 0.0262(8) 0.0060(7) 0.0039(6) -0.0099(7)
C5 0.0136(7) 0.0289(8) 0.0177(7) 0.0009(6) 0.0011(6) -0.0054(6)
C6 0.0131(7) 0.0185(7) 0.0133(7) 0.0000(6) -0.0005(5) -0.0034(5)
C7 0.0162(8) 0.0388(10) 0.0197(8) -0.0011(7) 0.0071(6) -0.0023(7)
C8 0.0192(8) 0.0305(9) 0.0189(8) -0.0048(7) 0.0049(6) 0.0035(6)
C9 0.0154(7) 0.0214(7) 0.0129(7) -0.0034(6) 0.0003(5) 0.0001(5)
C10 0.0216(8) 0.0205(8) 0.0214(8) -0.0019(6) 0.0056(6) 0.0045(6)
C11 0.0128(7) 0.0189(7) 0.0139(7) 0.0002(5) 0.0034(5) 0.0007(5)
C12 0.0196(8) 0.0188(7) 0.0205(8) 0.0022(6) 0.0042(6) 0.0016(6)
C13 0.0208(8) 0.0237(8) 0.0223(8) 0.0055(6) 0.0025(6) 0.0077(6)
C14 0.0173(8) 0.0296(8) 0.0164(7) 0.0009(6) 0.0010(6) 0.0047(6)
C15 0.0136(7) 0.0240(8) 0.0140(7) -0.0016(6) 0.0042(6) 0.0013(6)
C16 0.0122(7) 0.0182(7) 0.0141(7) -0.0002(5) 0.0049(5) 0.0014(5)
C17 0.0152(7) 0.0301(8) 0.0142(7) -0.0047(6) 0.0030(6) -0.0032(6)
C18 0.0183(8) 0.0221(8) 0.0191(7) -0.0062(6) 0.0052(6) -0.0061(6)
C19 0.0151(7) 0.0188(7) 0.0182(7) -0.0037(6) 0.0057(6) -0.0018(6)
C20 0.0278(9) 0.0167(7) 0.0238(8) -0.0025(6) 0.0009(7) -0.0008(6)
C21 0.0189(8) 0.0216(8) 0.0210(8) -0.0041(6) 0.0081(6) -0.0003(6)
C22 0.0325(10) 0.0447(11) 0.0233(9) 0.0086(8) 0.0156(7) 0.0071(8)
C23 0.0180(8) 0.0340(9) 0.0305(9) 0.0017(7) 0.0059(7) 0.0053(7)
C24 0.0218(8) 0.0189(7) 0.0130(7) 0.0004(6) 0.0024(6) 0.0019(5)
C25 0.0447(11) 0.0302(9) 0.0160(8) 0.0091(8) 0.0031(7) -0.0011(7)
C26 0.0225(9) 0.0362(10) 0.0245(8) 0.0057(7) 0.0037(7) 0.0071(7)

loop_
_atom_type_symbol
_atom_type_description
_atom_type_scat_dispersion_real
_atom_type_scat_dispersion_imag
_atom_type_scat_source
C C 0.0033 0.0016 'International Tables Vol C Tables 4.2.6.8 and 6.1.1.4'
H H 0.0000 0.0000 'International Tables Vol C Tables 4.2.6.8 and 6.1.1.4'
N N 0.0061 0.0033 'International Tables Vol C Tables 4.2.6.8 and 6.1.1.4'
O O 0.0106 0.0060 'International Tables Vol C Tables 4.2.6.8 and 6.1.1.4'
Ti Ti 0.2776 0.4457 'International Tables Vol C Tables 4.2.6.8 and 6.1.1.4'

loop_
_geom_angle_atom_site_label_1
_geom_angle_atom_site_label_2
_geom_angle_atom_site_label_3
_geom_angle
O3 Ti1 O4 101.96(5)
O3 Ti1 O2 101.84(5)
O4 Ti1 O2 95.62(4)
O3 Ti1 O1 93.07(5)
O4 Ti1 O1 97.56(5)
O2 Ti1 O1 157.58(4)
O3 Ti1 N2 90.48(5)
O4 Ti1 N2 165.52(4)
O2 Ti1 N2 74.36(4)
O1 Ti1 N2 89.03(4)
O3 Ti1 N1 164.98(5)
O4 Ti1 N1 87.60(4)
O2 Ti1 N1 88.54(4)
O1 Ti1 N1 74.02(4)
N2 Ti1 N1 81.82(4)
C1 O1 Ti1 125.12(9)
C11 O2 Ti1 124.87(9)
C21 O3 Ti1 154.13(10)
C24 O4 Ti1 126.66(9)
C9 N1 C6 117.94(13)
C9 N1 Ti1 134.90(10)
C6 N1 Ti1 107.09(9)
C19 N2 C16 118.24(13)
C19 N2 Ti1 134.14(10)
C16 N2 Ti1 107.62(9)
O1 C1 C2 123.29(14)
O1 C1 C6 117.65(13)
C2 C1 C6 119.06(14)
C1 C2 C3 120.43(15)
C1 C2 H2 119.8
C3 C2 H2 119.8
C4 C3 C2 121.38(15)
C4 C3 H3 119.3
C2 C3 H3 119.3
C3 C4 C5 119.79(15)
C3 C4 H4 120.1
C5 C4 H4 120.1
C7 C5 C6 116.69(14)
C7 C5 C4 124.21(15)
C6 C5 C4 119.09(15)
N1 C6 C5 123.64(14)
N1 C6 C1 116.11(13)
C5 C6 C1 120.24(14)
C8 C7 C5 119.49(15)
C8 C7 H7 120.3
C5 C7 H7 120.3
C7 C8 C9 120.86(15)
C7 C8 H8 119.6
C9 C8 H8 119.6
N1 C9 C8 121.34(14)
N1 C9 C10 120.18(13)
C8 C9 C10 118.48(13)
C9 C10 H10A 109.5
C9 C10 H10B 109.5
H10A C10 H10B 109.5
C9 C10 H10C 109.5
H10A C10 H10C 109.5
H10B C10 H10C 109.5
O2 C11 C12 123.48(13)
O2 C11 C16 117.07(13)
C12 C11 C16 119.45(13)
C11 C12 C13 119.68(15)
C11 C12 H12 120.2
C13 C12 H12 120.2
C14 C13 C12 121.83(15)
C14 C13 H13 119.1
C12 C13 H13 119.1
C13 C14 C15 119.54(14)
C13 C14 H14 120.2
C15 C14 H14 120.2
C16 C15 C17 116.11(14)
C16 C15 C14 119.09(14)
C17 C15 C14 124.74(14)
N2 C16 C15 123.90(14)
N2 C16 C11 115.65(13)
C15 C16 C11 120.37(14)
C18 C17 C15 119.67(14)
C18 C17 H17 120.2
C15 C17 H17 120.2
C17 C18 C19 120.95(14)
C17 C18 H18 119.5
C19 C18 H18 119.5
N2 C19 C18 120.93(14)
N2 C19 C20 120.36(14)
C18 C19 C20 118.70(13)
C19 C20 H20A 109.5
C19 C20 H20B 109.5
H20A C20 H20B 109.5
C19 C20 H20C 109.5
H20A C20 H20C 109.5
H20B C20 H20C 109.5
O3 C21 C23 110.24(12)
O3 C21 C22 108.63(13)
C23 C21 C22 112.47(14)
O3 C21 H21 108.5
C23 C21 H21 108.5
C22 C21 H21 108.5
C21 C22 H22A 109.5
C21 C22 H22B 109.5
H22A C22 H22B 109.5
C21 C22 H22C 109.5
H22A C22 H22C 109.5
H22B C22 H22C 109.5
C21 C23 H23A 109.5
C21 C23 H23B 109.5
H23A C23 H23B 109.5
C21 C23 H23C 109.5
H23A C23 H23C 109.5
H23B C23 H23C 109.5
O4 C24 C25 108.89(12)
O4 C24 C26 109.19(12)
C25 C24 C26 112.20(14)
O4 C24 H24 108.8
C25 C24 H24 108.8
C26 C24 H24 108.8
C24 C25 H25A 109.5
C24 C25 H25B 109.5
H25A C25 H25B 109.5
C24 C25 H25C 109.5
H25A C25 H25C 109.5
H25B C25 H25C 109.5
C24 C26 H26A 109.5
C24 C26 H26B 109.5
H26A C26 H26B 109.5
C24 C26 H26C 109.5
H26A C26 H26C 109.5
H26B C26 H26C 109.5

loop_
_geom_bond_atom_site_label_1
_geom_bond_atom_site_label_2
_geom_bond_distance
Ti1 O3 1.7766(11)
Ti1 O4 1.8255(10)
Ti1 O2 1.9130(10)
Ti1 O1 1.9255(10)
Ti1 N2 2.3822(12)
Ti1 N1 2.4130(12)
O1 C1 1.3266(18)
O2 C11 1.3338(17)
O3 C21 1.4153(18)
O4 C24 1.4239(17)
N1 C9 1.3311(19)
N1 C6 1.3756(19)
N2 C19 1.3270(19)
N2 C16 1.3731(19)
C1 C2 1.382(2)
C1 C6 1.419(2)
C2 C3 1.407(2)
C2 H2 0.9500
C3 C4 1.365(3)
C3 H3 0.9500
C4 C5 1.418(2)
C4 H4 0.9500
C5 C7 1.409(2)
C5 C6 1.414(2)
C7 C8 1.360(2)
C7 H7 0.9500
C8 C9 1.421(2)
C8 H8 0.9500
C9 C10 1.497(2)
C10 H10A 0.9800
C10 H10B 0.9800
C10 H10C 0.9800
C11 C12 1.380(2)
C11 C16 1.419(2)
C12 C13 1.414(2)
C12 H12 0.9500
C13 C14 1.368(2)
C13 H13 0.9500
C14 C15 1.416(2)
C14 H14 0.9500
C15 C16 1.413(2)
C15 C17 1.413(2)
C17 C18 1.359(2)
C17 H17 0.9500
C18 C19 1.422(2)
C18 H18 0.9500
C19 C20 1.496(2)
C20 H20A 0.9800
C20 H20B 0.9800
C20 H20C 0.9800
C21 C23 1.511(2)
C21 C22 1.515(2)
C21 H21 1.0000
C22 H22A 0.9800
C22 H22B 0.9800
C22 H22C 0.9800
C23 H23A 0.9800
C23 H23B 0.9800
C23 H23C 0.9800
C24 C25 1.512(2)
C24 C26 1.517(2)
C24 H24 1.0000
C25 H25A 0.9800
C25 H25B 0.9800
C25 H25C 0.9800
C26 H26A 0.9800
C26 H26B 0.9800
C26 H26C 0.9800

loop_
_geom_torsion_atom_site_label_1
_geom_torsion_atom_site_label_2
_geom_torsion_atom_site_label_3
_geom_torsion_atom_site_label_4
_geom_torsion
O3 Ti1 O1 C1 -171.18(11)
O4 Ti1 O1 C1 86.32(11)
O2 Ti1 O1 C1 -39.19(19)
N2 Ti1 O1 C1 -80.75(11)
N1 Ti1 O1 C1 1.02(11)
O3 Ti1 O2 C11 91.30(11)
O4 Ti1 O2 C11 -165.20(11)
O1 Ti1 O2 C11 -39.37(18)
N2 Ti1 O2 C11 4.16(10)
N1 Ti1 O2 C11 -77.75(11)
O4 Ti1 O3 C21 -112.2(2)
O2 Ti1 O3 C21 -13.8(2)
O1 Ti1 O3 C21 149.4(2)
N2 Ti1 O3 C21 60.3(2)
N1 Ti1 O3 C21 119.1(2)
O3 Ti1 O4 C24 -50.83(12)
O2 Ti1 O4 C24 -154.22(11)
O1 Ti1 O4 C24 43.96(12)
N2 Ti1 O4 C24 160.41(16)
N1 Ti1 O4 C24 117.49(11)
O3 Ti1 N1 C9 -152.04(17)
O4 Ti1 N1 C9 77.85(14)
O2 Ti1 N1 C9 -17.84(14)
O1 Ti1 N1 C9 176.41(14)
N2 Ti1 N1 C9 -92.25(14)
O3 Ti1 N1 C6 31.1(2)
O4 Ti1 N1 C6 -98.96(9)
O2 Ti1 N1 C6 165.34(9)
O1 Ti1 N1 C6 -0.40(9)
N2 Ti1 N1 C6 90.94(9)
O3 Ti1 N2 C19 71.95(14)
O4 Ti1 N2 C19 -138.53(18)
O2 Ti1 N2 C19 174.12(14)
O1 Ti1 N2 C19 -21.11(14)
N1 Ti1 N2 C19 -95.11(14)
O3 Ti1 N2 C16 -107.81(9)
O4 Ti1 N2 C16 41.7(2)
O2 Ti1 N2 C16 -5.64(9)
O1 Ti1 N2 C16 159.13(9)
N1 Ti1 N2 C16 85.13(9)
Ti1 O1 C1 C2 178.74(11)
Ti1 O1 C1 C6 -1.49(18)
O1 C1 C2 C3 179.34(14)
C6 C1 C2 C3 -0.4(2)
C1 C2 C3 C4 -0.3(2)
C2 C3 C4 C5 0.6(2)
C3 C4 C5 C7 -179.23(16)
C3 C4 C5 C6 -0.1(2)
C9 N1 C6 C5 2.2(2)
Ti1 N1 C6 C5 179.66(12)
C9 N1 C6 C1 -177.60(13)
Ti1 N1 C6 C1 -0.15(14)
C7 C5 C6 N1 -1.2(2)
C4 C5 C6 N1 179.55(14)
C7 C5 C6 C1 178.57(14)
C4 C5 C6 C1 -0.6(2)
O1 C1 C6 N1 0.93(19)
C2 C1 C6 N1 -179.29(13)
O1 C1 C6 C5 -178.89(13)
C2 C1 C6 C5 0.9(2)
C6 C5 C7 C8 -0.6(2)
C4 C5 C7 C8 178.58(15)
C5 C7 C8 C9 1.4(2)
C6 N1 C9 C8 -1.4(2)
Ti1 N1 C9 C8 -177.92(10)
C6 N1 C9 C10 178.99(13)
Ti1 N1 C9 C10 2.4(2)
C7 C8 C9 N1 -0.4(2)
C7 C8 C9 C10 179.26(15)
Ti1 O2 C11 C12 178.57(11)
Ti1 O2 C11 C16 -1.88(18)
O2 C11 C12 C13 -178.34(14)
C16 C11 C12 C13 2.1(2)
C11 C12 C13 C14 -0.8(2)
C12 C13 C14 C15 -1.1(2)
C13 C14 C15 C16 1.7(2)
C13 C14 C15 C17 -175.58(15)
C19 N2 C16 C15 3.5(2)
Ti1 N2 C16 C15 -176.65(11)
C19 N2 C16 C11 -173.27(13)
Ti1 N2 C16 C11 6.53(14)
C17 C15 C16 N2 0.4(2)
C14 C15 C16 N2 -177.12(13)
C17 C15 C16 C11 177.10(13)
C14 C15 C16 C11 -0.4(2)
O2 C11 C16 N2 -4.13(19)
C12 C11 C16 N2 175.45(13)
O2 C11 C16 C15 178.93(12)
C12 C11 C16 C15 -1.5(2)
C16 C15 C17 C18 -3.3(2)
C14 C15 C17 C18 174.09(15)
C15 C17 C18 C19 2.3(2)
C16 N2 C19 C18 -4.6(2)
Ti1 N2 C19 C18 175.66(10)
C16 N2 C19 C20 174.44(13)
Ti1 N2 C19 C20 -5.3(2)
C17 C18 C19 N2 1.8(2)
C17 C18 C19 C20 -177.27(14)
Ti1 O3 C21 C23 8.2(3)
Ti1 O3 C21 C22 131.9(2)
Ti1 O4 C24 C25 132.10(12)
Ti1 O4 C24 C26 -105.08(14)
